data_4310819
loop_
_publ_author_name
'F. Albert Cotton'
'Chun Y. Liu'
'Carlos A. Murillo'

_publ_section_title
;
 Systematic Preparation of Mo24+ Building Blocks for Supramolecular
 Assemblies
;
_journal_name_full 'Inorganic Chemistry'
_journal_page_first 2267
_journal_page_last 2276
_journal_paper_doi 10.1021/ic035433s
_journal_volume 43
_journal_year 2004
_chemical_formula_moiety trans-[Mo2(C15H15N2O2)2(O2CCH3)2]
_chemical_formula_sum 'C34 H36 Mo2 N4 O8'
_chemical_formula_weight 820.55
_chemical_name_common trans-[Mo2(DAniF)2(OAc)2]
_chemical_name_systematic
; 
 ? 
;
_space_group_IT_number 19
_symmetry_cell_setting orthorhombic
_symmetry_space_group_name_Hall 'P 2ac 2ab'
_symmetry_space_group_name_H-M 'P 21 21 21'
_atom_sites_solution_hydrogens geom
_atom_sites_solution_primary direct
_atom_sites_solution_secondary difmap
_audit_creation_method SHELXL-97
_cell_angle_alpha 90.00
_cell_angle_beta 90.00
_cell_angle_gamma 90.00
_cell_formula_units_Z 4
_cell_length_a 10.7893(5)
_cell_length_b 17.5542(9)
_cell_length_c 18.2354(9)
_cell_measurement_reflns_used 19661
_cell_measurement_temperature 213(2)
_cell_measurement_theta_max 27.491
_cell_measurement_theta_min 2.216
_cell_volume 3453.7(3)
_computing_cell_refinement SAINT
_computing_data_collection SMART
_computing_data_reduction SAINT
_computing_molecular_graphics XP
_computing_publication_material CIFTAB
_computing_structure_refinement 'SHELXL-97 (Sheldrick, 1997)'
_computing_structure_solution 'SHELXS-97 (Sheldrick, 1990)'
_diffrn_ambient_temperature 213(2)
_diffrn_measured_fraction_theta_full 0.994
_diffrn_measured_fraction_theta_max 0.994
_diffrn_measurement_device_type 'BRUKER SMART 1000'
_diffrn_measurement_method \w-scans
_diffrn_radiation_monochromator graphite
_diffrn_radiation_source 'normal-focus sealed tube'
_diffrn_radiation_type MoK\a
_diffrn_radiation_wavelength 0.71073
_diffrn_reflns_av_R_equivalents 0.0147
_diffrn_reflns_av_sigmaI/netI 0.0193
_diffrn_reflns_limit_h_max 14
_diffrn_reflns_limit_h_min -12
_diffrn_reflns_limit_k_max 22
_diffrn_reflns_limit_k_min -22
_diffrn_reflns_limit_l_max 20
_diffrn_reflns_limit_l_min -23
_diffrn_reflns_number 21000
_diffrn_reflns_theta_full 27.50
_diffrn_reflns_theta_max 27.50
_diffrn_reflns_theta_min 2.19
_diffrn_standards_number 'none (area detector data)'
_exptl_absorpt_coefficient_mu 0.782
_exptl_absorpt_correction_T_max 0.8097
_exptl_absorpt_correction_T_min 0.7778
_exptl_absorpt_correction_type multi-scan
_exptl_absorpt_process_details SADABS
_exptl_crystal_colour yellow
_exptl_crystal_density_diffrn 1.578
_exptl_crystal_density_method 'not measured'
_exptl_crystal_description cubic
_exptl_crystal_F_000 1664
_exptl_crystal_size_max 0.342
_exptl_crystal_size_mid 0.311
_exptl_crystal_size_min 0.270
_refine_diff_density_max 0.517
_refine_diff_density_min -0.416
_refine_diff_density_rms 0.052
_refine_ls_abs_structure_details 'Flack H D (1983), Acta Cryst. A39, 876-881'
_refine_ls_abs_structure_Flack 0.00(2)
_refine_ls_extinction_method none
_refine_ls_goodness_of_fit_ref 1.076
_refine_ls_hydrogen_treatment noref
_refine_ls_matrix_type full
_refine_ls_number_parameters 452
_refine_ls_number_reflns 7833
_refine_ls_number_restraints 0
_refine_ls_restrained_S_all 1.076
_refine_ls_R_factor_all 0.0245
_refine_ls_R_factor_gt 0.0223
_refine_ls_shift/su_max 0.003
_refine_ls_shift/su_mean 0.000
_refine_ls_structure_factor_coef Fsqd
_refine_ls_weighting_details 'calc w=1/[\s^2^(Fo^2^)+(0.0298P)^2^+1.1563P] where P=(Fo^2^+2Fc^2^)/3'
_refine_ls_weighting_scheme calc
_refine_ls_wR_factor_gt 0.0568
_refine_ls_wR_factor_ref 0.0586
_reflns_number_gt 7497
_reflns_number_total 7833
_reflns_threshold_expression I>2sigma(I)
_cod_data_source_file ic035433ssi20031213_045454_2.cif
_cod_data_source_block cmpd2
_cod_database_code 4310819

loop_
_symmetry_equiv_pos_as_xyz
'x, y, z'
'-x+1/2, -y, z+1/2'
'-x, y+1/2, -z+1/2'
'x+1/2, -y+1/2, -z'

loop_
_atom_site_label
_atom_site_type_symbol
_atom_site_fract_x
_atom_site_fract_y
_atom_site_fract_z
_atom_site_U_iso_or_equiv
_atom_site_adp_type
_atom_site_occupancy
_atom_site_symmetry_multiplicity
_atom_site_calc_flag
_atom_site_refinement_flags
_atom_site_disorder_assembly
_atom_site_disorder_group
Mo1 Mo 0.024372(17) 0.983734(11) 0.896286(11) 0.02946(5) Uani 1 1 d . . .
Mo2 Mo -0.071084(16) 0.999486(10) 0.994419(10) 0.02921(5) Uani 1 1 d . A .
N3 N -0.11914(19) 0.91454(12) 0.85082(12) 0.0322(4) Uani 1 1 d . . .
N4 N -0.22337(18) 0.93146(12) 0.95888(11) 0.0311(4) Uani 1 1 d . . .
N1 N 0.17689(18) 1.05273(12) 0.93121(11) 0.0312(4) Uani 1 1 d . . .
N2 N 0.07133(19) 1.07186(11) 1.03882(11) 0.0321(4) Uani 1 1 d . . .
O1 O -0.05658(17) 1.08274(10) 0.84940(10) 0.0366(4) Uani 1 1 d . . .
O2 O -0.15940(16) 1.09848(10) 0.95425(11) 0.0375(4) Uani 1 1 d . . .
O3 O 0.11351(17) 0.88446(10) 0.93655(10) 0.0385(4) Uani 1 1 d . . .
O4 O 0.01100(17) 0.90151(10) 1.04174(10) 0.0388(4) Uani 1 1 d . . .
O5 O 0.59673(18) 1.11025(12) 0.76063(12) 0.0495(5) Uani 1 1 d . . .
O6 O 0.0292(2) 1.20214(13) 1.31783(11) 0.0579(5) Uani 1 1 d . A .
O7 O -0.0881(2) 0.76318(12) 0.58159(11) 0.0527(5) Uani 1 1 d . . .
O8A O -0.6752(5) 0.9307(3) 1.1091(3) 0.0672(18) Uiso 0.477(7) 1 d P A 1
O8B O -0.6366(5) 0.8740(3) 1.1339(3) 0.076(2) Uiso 0.523(7) 1 d P A 2
C1 C -0.1302(2) 1.12007(14) 0.88959(16) 0.0372(5) Uani 1 1 d . A .
C2 C -0.1868(3) 1.19229(16) 0.86077(19) 0.0501(7) Uani 1 1 d . . .
H2A H -0.1571 1.2017 0.8120 0.075 Uiso 1 1 calc R A .
H2B H -0.1641 1.2341 0.8920 0.075 Uiso 1 1 calc R . .
H2C H -0.2754 1.1873 0.8600 0.075 Uiso 1 1 calc R . .
C3 C 0.0861(2) 0.86433(14) 1.00153(16) 0.0412(6) Uani 1 1 d . A .
C4 C 0.1447(4) 0.79260(19) 1.0317(2) 0.0648(9) Uani 1 1 d . . .
H4A H 0.1159 0.7842 1.0809 0.097 Uiso 1 1 calc R A .
H4B H 0.2332 0.7981 1.0319 0.097 Uiso 1 1 calc R . .
H4C H 0.1220 0.7500 1.0015 0.097 Uiso 1 1 calc R . .
C10 C -0.2176(2) 0.90144(13) 0.89237(14) 0.0310(5) Uani 1 1 d . A .
H10A H -0.2821 0.8714 0.8749 0.037 Uiso 1 1 calc R . .
C11 C -0.1094(2) 0.87644(14) 0.78209(13) 0.0314(5) Uani 1 1 d . . .
C12 C -0.1215(3) 0.79738(15) 0.77611(14) 0.0381(5) Uani 1 1 d . . .
H12A H -0.1350 0.7683 0.8180 0.046 Uiso 1 1 calc R . .
C13 C -0.1135(3) 0.76224(16) 0.70864(16) 0.0434(6) Uani 1 1 d . . .
H13A H -0.1224 0.7097 0.7054 0.052 Uiso 1 1 calc R . .
C14 C -0.0924(2) 0.80430(15) 0.64567(14) 0.0391(6) Uani 1 1 d . . .
C15 C -0.0764(3) 0.88314(16) 0.65046(15) 0.0418(6) Uani 1 1 d . . .
H15A H -0.0610 0.9120 0.6086 0.050 Uiso 1 1 calc R . .
C16 C -0.0840(3) 0.91776(15) 0.71907(15) 0.0387(6) Uani 1 1 d . . .
H16A H -0.0717 0.9701 0.7227 0.046 Uiso 1 1 calc R . .
C17 C -0.0571(4) 0.8025(2) 0.51605(16) 0.0647(9) Uani 1 1 d . . .
H17A H -0.0569 0.7673 0.4757 0.097 Uiso 1 1 calc R . .
H17B H 0.0236 0.8249 0.5210 0.097 Uiso 1 1 calc R . .
H17C H -0.1171 0.8418 0.5071 0.097 Uiso 1 1 calc R . .
C21A C -0.3388(6) 0.9231(8) 0.9979(4) 0.029(3) Uani 0.477(7) 1 d PG A 1
C22A C -0.4486(8) 0.9432(8) 0.9631(3) 0.056(3) Uani 0.477(7) 1 d PG A 1
H22A H -0.4481 0.9559 0.9136 0.068 Uiso 0.477(7) 1 calc PR A 1
C23A C -0.5591(6) 0.9444(5) 1.0023(4) 0.074(3) Uiso 0.477(7) 1 d PG A 1
H23A H -0.6326 0.9579 0.9790 0.088 Uiso 0.477(7) 1 calc PR A 1
C24A C -0.5598(4) 0.9254(4) 1.0763(3) 0.0395(15) Uani 0.477(7) 1 d PG A 1
C25A C -0.4500(5) 0.9053(3) 1.1111(3) 0.0327(14) Uani 0.477(7) 1 d PG A 1
H25A H -0.4505 0.8925 1.1606 0.039 Uiso 0.477(7) 1 calc PR A 1
C26A C -0.3395(4) 0.9041(5) 1.0719(4) 0.0320(16) Uani 0.477(7) 1 d PG A 1
H26A H -0.2660 0.8906 1.0952 0.038 Uiso 0.477(7) 1 calc PR A 1
C27A C -0.7149(9) 0.9245(5) 1.1633(6) 0.068(2) Uiso 0.477(7) 1 d P A 1
H27A H -0.8024 0.9343 1.1611 0.102 Uiso 0.477(7) 1 calc PR A 1
H27B H -0.6766 0.9601 1.1962 0.102 Uiso 0.477(7) 1 calc PR A 1
H27C H -0.7012 0.8736 1.1807 0.102 Uiso 0.477(7) 1 calc PR A 1
C21B C -0.3324(5) 0.9216(8) 1.0019(5) 0.033(3) Uiso 0.523(7) 1 d PG A 2
C22B C -0.4504(6) 0.9414(7) 0.9780(4) 0.061(3) Uani 0.523(7) 1 d PG A 2
H22B H -0.4609 0.9642 0.9324 0.074 Uiso 0.523(7) 1 calc PR A 2
C23B C -0.5527(4) 0.9270(4) 1.0222(4) 0.085(3) Uani 0.523(7) 1 d PG A 2
H23B H -0.6317 0.9402 1.0062 0.102 Uiso 0.523(7) 1 calc PR A 2
C24B C -0.5370(5) 0.8929(3) 1.0904(3) 0.0468(17) Uani 0.523(7) 1 d PG A 2
C25B C -0.4189(6) 0.8732(4) 1.1143(3) 0.0561(19) Uani 0.523(7) 1 d PG A 2
H25B H -0.4084 0.8503 1.1599 0.067 Uiso 0.523(7) 1 calc PR A 2
C26B C -0.3166(4) 0.8875(6) 1.0701(5) 0.059(3) Uani 0.523(7) 1 d PG A 2
H26B H -0.2377 0.8743 1.0861 0.071 Uiso 0.523(7) 1 calc PR A 2
C27B C -0.6720(8) 0.9149(4) 1.1896(4) 0.0576(17) Uiso 0.523(7) 1 d P A 2
H27D H -0.7425 0.8915 1.2124 0.086 Uiso 0.523(7) 1 calc PR A 2
H27E H -0.6940 0.9651 1.1730 0.086 Uiso 0.523(7) 1 calc PR A 2
H27F H -0.6055 0.9185 1.2244 0.086 Uiso 0.523(7) 1 calc PR A 2
C30 C 0.1690(2) 1.08515(13) 0.99636(15) 0.0329(5) Uani 1 1 d . A .
H30A H 0.2318 1.1173 1.0125 0.039 Uiso 1 1 calc R . .
C31 C 0.2808(2) 1.06898(13) 0.88602(13) 0.0307(5) Uani 1 1 d . . .
C32 C 0.3357(2) 1.14134(14) 0.88218(15) 0.0368(5) Uani 1 1 d . . .
H32A H 0.3014 1.1819 0.9080 0.044 Uiso 1 1 calc R . .
C33 C 0.4406(3) 1.15253(14) 0.84008(15) 0.0396(6) Uani 1 1 d . . .
H33A H 0.4780 1.2003 0.8392 0.048 Uiso 1 1 calc R . .
C34 C 0.4905(2) 1.09405(15) 0.79940(14) 0.0366(5) Uani 1 1 d . . .
C35 C 0.4342(2) 1.02312(15) 0.79934(14) 0.0391(5) Uani 1 1 d . . .
H35A H 0.4658 0.9838 0.7707 0.047 Uiso 1 1 calc R . .
C36 C 0.3296(2) 1.01146(15) 0.84271(13) 0.0373(5) Uani 1 1 d . . .
H36A H 0.2916 0.9639 0.8426 0.045 Uiso 1 1 calc R . .
C37 C 0.6640(3) 1.0485(2) 0.7320(2) 0.0617(9) Uani 1 1 d . . .
H37A H 0.7352 1.0672 0.7061 0.093 Uiso 1 1 calc R . .
H37B H 0.6123 1.0202 0.6990 0.093 Uiso 1 1 calc R . .
H37C H 0.6903 1.0161 0.7714 0.093 Uiso 1 1 calc R . .
C41 C 0.0680(2) 1.10536(12) 1.11006(14) 0.0316(4) Uani 1 1 d . A .
C42 C -0.0473(2) 1.12429(14) 1.13985(15) 0.0369(6) Uani 1 1 d . . .
H42A H -0.1188 1.1155 1.1127 0.044 Uiso 1 1 calc R A .
C43 C -0.0566(3) 1.15601(16) 1.20925(15) 0.0423(6) Uani 1 1 d . A .
H43A H -0.1342 1.1677 1.2284 0.051 Uiso 1 1 calc R . .
C44 C 0.0490(3) 1.17033(14) 1.25023(15) 0.0414(6) Uani 1 1 d . . .
C45 C 0.1637(3) 1.15207(15) 1.22182(15) 0.0391(6) Uani 1 1 d . A .
H45A H 0.2350 1.1618 1.2488 0.047 Uiso 1 1 calc R . .
C46 C 0.1724(2) 1.11890(15) 1.15242(15) 0.0360(5) Uani 1 1 d . . .
H46A H 0.2500 1.1056 1.1342 0.043 Uiso 1 1 calc R A .
C47 C 0.1361(4) 1.2289(2) 1.35625(19) 0.0687(10) Uani 1 1 d . . .
H47A H 0.1115 1.2495 1.4028 0.103 Uiso 1 1 calc R A .
H47B H 0.1761 1.2679 1.3279 0.103 Uiso 1 1 calc R . .
H47C H 0.1926 1.1874 1.3639 0.103 Uiso 1 1 calc R . .

loop_
_atom_site_aniso_label
_atom_site_aniso_U_11
_atom_site_aniso_U_22
_atom_site_aniso_U_33
_atom_site_aniso_U_23
_atom_site_aniso_U_13
_atom_site_aniso_U_12
Mo1 0.02410(8) 0.03347(9) 0.03081(9) -0.00311(8) 0.00265(7) -0.00352(7)
Mo2 0.02411(9) 0.03383(9) 0.02970(9) -0.00275(8) 0.00176(7) -0.00240(7)
N3 0.0281(10) 0.0352(10) 0.0332(11) -0.0035(8) 0.0009(8) -0.0039(8)
N4 0.0247(10) 0.0374(10) 0.0312(10) -0.0013(8) 0.0021(8) -0.0030(8)
N1 0.0258(9) 0.0354(10) 0.0323(10) -0.0022(8) 0.0013(8) -0.0025(8)
N2 0.0285(9) 0.0348(10) 0.0331(10) -0.0026(8) 0.0008(9) -0.0011(9)
O1 0.0337(10) 0.0375(9) 0.0386(9) 0.0012(7) -0.0006(8) -0.0030(7)
O2 0.0310(9) 0.0392(9) 0.0423(10) -0.0022(8) -0.0002(8) 0.0011(7)
O3 0.0326(9) 0.0372(9) 0.0456(11) -0.0010(8) 0.0039(8) 0.0021(7)
O4 0.0368(10) 0.0398(9) 0.0399(9) 0.0038(8) 0.0001(8) 0.0014(8)
O5 0.0371(11) 0.0532(11) 0.0582(13) 0.0023(10) 0.0149(9) -0.0118(9)
O6 0.0685(14) 0.0674(13) 0.0377(10) -0.0157(10) 0.0005(11) 0.0050(12)
O7 0.0598(13) 0.0614(12) 0.0370(10) -0.0133(9) 0.0094(9) -0.0078(11)
C1 0.0316(12) 0.0360(12) 0.0440(15) -0.0014(12) -0.0043(11) -0.0047(9)
C2 0.0437(16) 0.0425(15) 0.0643(19) 0.0080(14) -0.0058(14) 0.0022(12)
C3 0.0356(13) 0.0394(12) 0.0487(15) 0.0020(12) -0.0022(12) 0.0018(10)
C4 0.071(2) 0.0571(19) 0.066(2) 0.0173(17) 0.0125(18) 0.0221(17)
C10 0.0262(11) 0.0337(11) 0.0331(12) 0.0009(10) -0.0002(10) -0.0032(8)
C11 0.0242(11) 0.0373(12) 0.0326(12) -0.0018(10) 0.0013(9) -0.0038(9)
C12 0.0410(14) 0.0384(13) 0.0349(13) 0.0002(11) 0.0038(11) -0.0033(11)
C13 0.0484(15) 0.0365(13) 0.0455(15) -0.0071(11) 0.0031(12) -0.0027(11)
C14 0.0353(14) 0.0480(14) 0.0339(13) -0.0097(11) 0.0022(10) -0.0021(11)
C15 0.0426(14) 0.0489(14) 0.0338(14) 0.0039(11) 0.0056(12) -0.0029(12)
C16 0.0397(14) 0.0357(12) 0.0407(14) 0.0001(10) 0.0046(11) -0.0043(11)
C17 0.072(2) 0.090(2) 0.0325(15) -0.0102(15) 0.0070(14) -0.0002(19)
C21A 0.024(4) 0.036(5) 0.029(4) -0.004(2) 0.007(2) -0.010(2)
C22A 0.035(6) 0.091(8) 0.043(4) 0.012(4) 0.005(3) 0.003(5)
C24A 0.031(3) 0.040(4) 0.047(4) 0.004(3) 0.009(3) -0.002(3)
C25A 0.034(4) 0.042(4) 0.022(3) -0.003(2) 0.007(2) -0.002(3)
C26A 0.022(3) 0.047(4) 0.027(3) -0.011(3) -0.006(2) -0.004(3)
C22B 0.036(5) 0.096(8) 0.052(4) 0.031(5) 0.009(3) 0.010(5)
C23B 0.009(3) 0.120(7) 0.126(8) 0.051(7) 0.027(3) 0.011(3)
C24B 0.046(4) 0.032(3) 0.062(4) 0.007(3) 0.022(3) -0.004(3)
C25B 0.048(4) 0.069(5) 0.051(4) 0.014(4) 0.004(3) -0.001(4)
C26B 0.040(4) 0.086(7) 0.051(5) 0.015(5) 0.010(3) -0.007(4)
C30 0.0240(11) 0.0369(11) 0.0377(13) -0.0021(11) -0.0043(10) -0.0030(9)
C31 0.0233(10) 0.0362(11) 0.0327(12) 0.0007(10) -0.0020(9) -0.0033(9)
C32 0.0360(13) 0.0320(11) 0.0424(15) 0.0004(10) 0.0018(11) 0.0004(10)
C33 0.0398(14) 0.0333(11) 0.0458(15) 0.0046(10) 0.0016(11) -0.0094(10)
C34 0.0290(13) 0.0443(13) 0.0365(13) 0.0068(10) -0.0008(10) -0.0060(10)
C35 0.0344(12) 0.0388(12) 0.0442(13) -0.0056(10) 0.0079(11) -0.0013(11)
C36 0.0304(11) 0.0382(12) 0.0434(13) -0.0068(11) 0.0056(9) -0.0080(10)
C37 0.0427(16) 0.065(2) 0.077(2) -0.0050(17) 0.0280(17) -0.0033(15)
C41 0.0331(11) 0.0288(10) 0.0328(12) 0.0007(9) 0.0002(10) -0.0020(9)
C42 0.0321(14) 0.0399(12) 0.0389(13) -0.0023(10) -0.0021(10) 0.0020(10)
C43 0.0410(15) 0.0435(13) 0.0423(14) -0.0023(11) 0.0037(11) 0.0064(11)
C44 0.0541(18) 0.0352(12) 0.0350(13) -0.0017(10) 0.0027(12) 0.0011(11)
C45 0.0429(14) 0.0383(13) 0.0362(13) 0.0034(11) -0.0062(11) -0.0073(11)
C46 0.0347(13) 0.0356(12) 0.0377(13) 0.0022(10) 0.0019(10) -0.0047(10)
C47 0.087(3) 0.072(2) 0.0469(18) -0.0245(17) -0.0137(18) 0.009(2)

loop_
_atom_type_symbol
_atom_type_description
_atom_type_scat_dispersion_real
_atom_type_scat_dispersion_imag
_atom_type_scat_source
C C 0.0033 0.0016 'International Tables Vol C Tables 4.2.6.8 and 6.1.1.4'
H H 0.0000 0.0000 'International Tables Vol C Tables 4.2.6.8 and 6.1.1.4'
N N 0.0061 0.0033 'International Tables Vol C Tables 4.2.6.8 and 6.1.1.4'
O O 0.0106 0.0060 'International Tables Vol C Tables 4.2.6.8 and 6.1.1.4'
Mo Mo -1.6832 0.6857 'International Tables Vol C Tables 4.2.6.8 and 6.1.1.4'

loop_
_geom_angle_atom_site_label_1
_geom_angle_atom_site_label_2
_geom_angle_atom_site_label_3
_geom_angle
_geom_angle_site_symmetry_1
_geom_angle_site_symmetry_3
_geom_angle_publ_flag
Mo2 Mo1 O3 92.06(5) . . y
Mo2 Mo1 O1 91.94(5) . . y
O3 Mo1 O1 175.96(7) . . y
Mo2 Mo1 N3 92.90(6) . . y
O3 Mo1 N3 89.76(8) . . y
O1 Mo1 N3 90.63(8) . . y
Mo2 Mo1 N1 92.83(6) . . y
O3 Mo1 N1 90.77(8) . . y
O1 Mo1 N1 88.45(7) . . y
N3 Mo1 N1 174.22(8) . . y
Mo1 Mo2 O2 91.97(5) . . y
Mo1 Mo2 O4 92.03(5) . . y
O2 Mo2 O4 176.00(7) . . y
Mo1 Mo2 N4 92.61(6) . . y
O2 Mo2 N4 90.44(8) . . y
O4 Mo2 N4 89.50(8) . . y
Mo1 Mo2 N2 92.78(6) . . y
O2 Mo2 N2 88.11(7) . . y
O4 Mo2 N2 91.58(8) . . y
N4 Mo2 N2 174.46(8) . . y
C10 N3 C11 118.8(2) . . y
C10 N3 Mo1 117.25(16) . . ?
C11 N3 Mo1 123.71(16) . . ?
C10 N4 C21B 119.7(5) . . ?
C10 N4 C21A 116.9(5) . . ?
C21B N4 C21A 4.1(7) . . ?
C10 N4 Mo2 117.71(16) . . ?
C21B N4 Mo2 122.5(5) . . ?
C21A N4 Mo2 124.9(5) . . ?
C30 N1 C31 119.1(2) . . ?
C30 N1 Mo1 117.51(16) . . ?
C31 N1 Mo1 123.22(15) . . ?
C30 N2 C41 118.6(2) . . ?
C30 N2 Mo2 116.79(16) . . ?
C41 N2 Mo2 124.61(16) . . ?
C1 O1 Mo1 116.69(17) . . ?
C1 O2 Mo2 116.92(16) . . ?
C3 O3 Mo1 116.44(16) . . ?
C3 O4 Mo2 116.60(17) . . ?
C34 O5 C37 117.5(2) . . ?
C44 O6 C47 116.7(3) . . ?
C14 O7 C17 117.9(2) . . ?
C27A O8A C24A 138.1(8) . . ?
C27B O8B C24B 123.1(6) . . ?
O1 C1 O2 122.4(2) . . ?
O1 C1 C2 119.4(3) . . ?
O2 C1 C2 118.2(2) . . ?
O3 C3 O4 122.9(2) . . ?
O3 C3 C4 118.2(3) . . ?
O4 C3 C4 118.9(3) . . ?
N4 C10 N3 119.5(2) . . ?
C16 C11 C12 118.2(2) . . ?
C16 C11 N3 119.9(2) . . ?
C12 C11 N3 121.9(2) . . ?
C13 C12 C11 120.5(2) . . ?
C12 C13 C14 120.8(2) . . ?
O7 C14 C13 115.5(2) . . ?
O7 C14 C15 124.7(2) . . ?
C13 C14 C15 119.8(2) . . ?
C16 C15 C14 118.7(2) . . ?
C11 C16 C15 121.9(2) . . ?
C22A C21A C26A 120.0 . . ?
C22A C21A N4 119.0(6) . . ?
C26A C21A N4 120.6(6) . . ?
C23A C22A C21A 120.0 . . ?
C24A C23A C22A 120.0 . . ?
O8A C24A C23A 114.2(5) . . ?
O8A C24A C25A 125.8(5) . . ?
C23A C24A C25A 120.0 . . ?
C24A C25A C26A 120.0 . . ?
C25A C26A C21A 120.0 . . ?
C22B C21B C26B 120.0 . . ?
C22B C21B N4 123.6(5) . . ?
C26B C21B N4 116.4(5) . . ?
C23B C22B C21B 120.0 . . ?
C24B C23B C22B 120.0 . . ?
O8B C24B C25B 118.3(5) . . ?
O8B C24B C23B 121.6(5) . . ?
C25B C24B C23B 120.0 . . ?
C26B C25B C24B 120.0 . . ?
C25B C26B C21B 120.0 . . ?
N1 C30 N2 120.0(2) . . ?
C36 C31 C32 118.1(2) . . ?
C36 C31 N1 119.0(2) . . ?
C32 C31 N1 123.0(2) . . ?
C33 C32 C31 120.2(2) . . ?
C34 C33 C32 120.9(2) . . ?
O5 C34 C33 116.7(2) . . ?
O5 C34 C35 123.4(2) . . ?
C33 C34 C35 119.9(2) . . ?
C34 C35 C36 119.1(2) . . ?
C31 C36 C35 121.6(2) . . ?
C46 C41 C42 117.8(2) . . ?
C46 C41 N2 123.9(2) . . ?
C42 C41 N2 118.3(2) . . ?
C43 C42 C41 121.0(2) . . ?
C44 C43 C42 120.4(3) . . ?
O6 C44 C45 124.9(3) . . ?
O6 C44 C43 115.6(3) . . ?
C45 C44 C43 119.5(2) . . ?
C44 C45 C46 119.9(3) . . ?
C41 C46 C45 121.4(3) . . ?

loop_
_geom_bond_atom_site_label_1
_geom_bond_atom_site_label_2
_geom_bond_distance
_geom_bond_site_symmetry_2
_geom_bond_publ_flag
Mo1 Mo2 2.0831(3) . y
Mo1 O3 2.1216(18) . y
Mo1 O1 2.1247(17) . y
Mo1 N3 2.136(2) . y
Mo1 N1 2.140(2) . y
Mo2 O2 2.1129(18) . y
Mo2 O4 2.1183(18) . y
Mo2 N4 2.132(2) . y
Mo2 N2 2.152(2) . y
N3 C10 1.325(3) . ?
N3 C11 1.424(3) . ?
N4 C10 1.324(3) . ?
N4 C21B 1.425(4) . ?
N4 C21A 1.442(5) . ?
N1 C30 1.320(3) . ?
N1 C31 1.420(3) . ?
N2 C30 1.328(3) . ?
N2 C41 1.426(3) . ?
O1 C1 1.264(3) . ?
O2 C1 1.278(3) . ?
O3 C3 1.272(3) . ?
O4 C3 1.273(3) . ?
O5 C34 1.376(3) . ?
O5 C37 1.404(4) . ?
O6 C44 1.370(3) . ?
O6 C47 1.429(4) . ?
O7 C14 1.374(3) . ?
O7 C17 1.420(4) . ?
O8A C27A 1.082(10) . ?
O8A C24A 1.385(7) . ?
O8B C27B 1.301(9) . ?
O8B C24B 1.378(7) . ?
C1 C2 1.502(4) . ?
C3 C4 1.513(4) . ?
C11 C16 1.386(4) . ?
C11 C12 1.398(3) . ?
C12 C13 1.379(4) . ?
C13 C14 1.384(4) . ?
C14 C15 1.397(4) . ?
C15 C16 1.393(4) . ?
C21A C22A 1.3900 . ?
C21A C26A 1.3900 . ?
C22A C23A 1.3900 . ?
C23A C24A 1.3900 . ?
C24A C25A 1.3900 . ?
C25A C26A 1.3900 . ?
C21B C22B 1.3900 . ?
C21B C26B 1.3900 . ?
C22B C23B 1.3900 . ?
C23B C24B 1.3900 . ?
C24B C25B 1.3900 . ?
C25B C26B 1.3900 . ?
C31 C36 1.386(3) . ?
C31 C32 1.403(3) . ?
C32 C33 1.382(4) . ?
C33 C34 1.376(4) . ?
C34 C35 1.385(4) . ?
C35 C36 1.393(3) . ?
C41 C46 1.387(4) . ?
C41 C42 1.397(3) . ?
C42 C43 1.386(4) . ?
C43 C44 1.385(4) . ?
C44 C45 1.379(4) . ?
C45 C46 1.396(4) . ?
